data_7031948
loop_
_publ_author_name
'Burt, Jennifer'
'Levason, William'
'Light, Mark E.'
'Reid, Gillian'

_publ_section_title
;
 Phosphine complexes of aluminium(iii) halides - preparation and
 structural and spectroscopic systematics.
;
_journal_issue 39
_journal_name_full 'Dalton transactions (Cambridge, England : 2003)'
_journal_page_first 14600
_journal_page_last 14611
_journal_paper_doi 10.1039/c4dt02051k
_journal_volume 43
_journal_year 2014
_chemical_formula_moiety 'C60 H48 Al Cl2 P4 1+, Al Cl4 1-'
_chemical_formula_structural '((C30 H24 P2)2 Al Cl2) (Al Cl4)'
_chemical_formula_sum 'C60 H48 Al2 Cl6 P4'
_chemical_formula_weight 1159.52
_chemical_name_systematic
; 
 bis(benzene-1,2-diylbis(diphenylphosphane))dichloroaluminium(III)
 tetrachloroaluminate 
;
_space_group_crystal_system triclinic
_space_group_IT_number 2
_space_group_name_Hall '-P 1'
_space_group_name_H-M_alt 'P -1'
_symmetry_space_group_name_Hall '-P 1'
_symmetry_space_group_name_H-M 'P -1'
_atom_sites_solution_hydrogens geom
_atom_sites_solution_primary direct
_atom_sites_solution_secondary difmap
_audit_creation_date 2013-09-11
_audit_creation_method 'SHELXL-97 + hand edit'
_cell_angle_alpha 81.926(14)
_cell_angle_beta 85.52(2)
_cell_angle_gamma 82.25(2)
_cell_formula_units_Z 2
_cell_length_a 10.024(3)
_cell_length_b 11.752(4)
_cell_length_c 24.434(8)
_cell_measurement_reflns_used 7440
_cell_measurement_temperature 100(2)
_cell_measurement_theta_max 34.6
_cell_measurement_theta_min 2.1
_cell_volume 2818.7(16)
_computing_cell_refinement 'CrystalClear-SM Expert 2.0 r13 (Rigaku, 2011)'
_computing_data_collection 'CrystalClear-SM Expert 2.0 r13 (Rigaku, 2011)'
_computing_data_reduction 'CrystalClear-SM Expert 2.0 r13 (Rigaku, 2011)'
_computing_molecular_graphics 'ORTEP-III (Farrugia, 1997)'
_computing_structure_refinement 'SHELXL-97 (Sheldrick, 2008)'
_computing_structure_solution 'SHELXS-97 (Sheldrick, 1997)'
_diffrn_ambient_temperature 100(2)
_diffrn_detector 'CCD plate'
_diffrn_detector_type 'Rigaku HG Saturn724+ (2x2 bin mode)'
_diffrn_measured_fraction_theta_full 0.943
_diffrn_measured_fraction_theta_max 0.943
_diffrn_measurement_device 'Four-circle \k diffractometer'
_diffrn_measurement_device_type 'Rigaku AFC12 '
_diffrn_measurement_method 'Profile data from \w-scans'
_diffrn_radiation_collimation 'Confocal mirrors, VHF VariMax '
_diffrn_radiation_type MoK\a
_diffrn_radiation_wavelength 0.71073
_diffrn_reflns_av_R_equivalents 0.0757
_diffrn_reflns_av_unetI/netI 0.1460
_diffrn_reflns_limit_h_max 13
_diffrn_reflns_limit_h_min -10
_diffrn_reflns_limit_k_max 12
_diffrn_reflns_limit_k_min -15
_diffrn_reflns_limit_l_max 31
_diffrn_reflns_limit_l_min -31
_diffrn_reflns_number 24430
_diffrn_reflns_theta_full 27.48
_diffrn_reflns_theta_max 27.48
_diffrn_reflns_theta_min 2.96
_diffrn_source 'Rotating anode X-ray tube'
_diffrn_source_type 'Rigaku FR-E+ Superbright'
_diffrn_standards_number 0
_exptl_absorpt_coefficient_mu 0.489
_exptl_absorpt_correction_T_max 1.000
_exptl_absorpt_correction_T_min 0.817
_exptl_absorpt_correction_type multi-scan
_exptl_absorpt_process_details
;Jacobson, R.A. (1998). REQAB. Private communication to the 
 Rigaku Corporation, Tokyo, Japan. 
;
_exptl_crystal_colour colourless
_exptl_crystal_density_diffrn 1.366
_exptl_crystal_density_method 'not measured'
_exptl_crystal_description block
_exptl_crystal_F_000 1192
_exptl_crystal_size_max 0.08
_exptl_crystal_size_mid 0.05
_exptl_crystal_size_min 0.03
_refine_diff_density_max 0.554
_refine_diff_density_min -0.484
_refine_diff_density_rms 0.095
_refine_ls_extinction_method none
_refine_ls_goodness_of_fit_ref 1.081
_refine_ls_hydrogen_treatment constr
_refine_ls_matrix_type full
_refine_ls_number_parameters 652
_refine_ls_number_reflns 12194
_refine_ls_number_restraints 0
_refine_ls_restrained_S_all 1.081
_refine_ls_R_factor_all 0.1354
_refine_ls_R_factor_gt 0.0793
_refine_ls_shift/su_max 0.001
_refine_ls_shift/su_mean 0.000
_refine_ls_structure_factor_coef Fsqd
_refine_ls_weighting_details 'w=1/[\s^2^(Fo^2^)+(0.0595P)^2^+0.5098P] where P=(Fo^2^+2Fc^2^)/3'
_refine_ls_weighting_scheme calc
_refine_ls_wR_factor_gt 0.1594
_refine_ls_wR_factor_ref 0.1934
_reflns_number_gt 7266
_reflns_number_total 12194
_reflns_threshold_expression I>2\s(I)
_cod_data_source_file c4dt02051k2.cif
_cod_data_source_block '[AlCl2{o-C6H4(PPh2)2}2][AlCl4]'
_cod_depositor_comments
;Adding full bibliography for 7031945--7031955.cif.

The following automatic conversions were performed:

data name '_iucr_refine_instruction_details' was replaced with
'_iucr_refine_instructions_details' as specified in the replacement
file 'data/replacement-values/replacement_tags.lst'.

Automatic conversion script
Id: cif_correct_tags 9268 2022-04-12 08:56:07Z antanas 
;
_cod_original_cell_volume 2818.9(16)
_cod_database_code 7031948

loop_
_symmetry_equiv_pos_as_xyz
'x, y, z'
'-x, -y, -z'

loop_
_atom_site_label
_atom_site_type_symbol
_atom_site_fract_x
_atom_site_fract_y
_atom_site_fract_z
_atom_site_U_iso_or_equiv
_atom_site_adp_type
_atom_site_occupancy
_atom_site_symmetry_multiplicity
_atom_site_calc_flag
_atom_site_refinement_flags
Al1 Al 1.0000 0.5000 0.5000 0.0163(4) Uani 1 2 d S
Al2 Al 0.0000 0.5000 0.0000 0.0238(5) Uani 1 2 d S
Al3 Al 0.45780(17) 0.02216(14) 0.23755(6) 0.0300(4) Uani 1 1 d .
Cl1 Cl 0.79431(11) 0.55162(10) 0.46981(5) 0.0198(3) Uani 1 1 d .
Cl2 Cl -0.20506(13) 0.57575(11) -0.02602(5) 0.0274(3) Uani 1 1 d .
Cl3 Cl 0.62500(14) 0.05173(13) 0.28077(6) 0.0380(4) Uani 1 1 d .
Cl4 Cl 0.45606(18) -0.15936(13) 0.23864(7) 0.0519(5) Uani 1 1 d .
Cl5 Cl 0.47780(15) 0.10620(13) 0.15420(5) 0.0377(4) Uani 1 1 d .
Cl6 Cl 0.27594(14) 0.09376(13) 0.27840(6) 0.0373(4) Uani 1 1 d .
P1 P 0.96801(12) 0.28997(10) 0.49398(5) 0.0172(3) Uani 1 1 d .
P2 P 1.08240(13) 0.48125(11) 0.39839(5) 0.0179(3) Uani 1 1 d .
P3 P -0.07189(14) 0.54798(12) 0.09763(5) 0.0260(3) Uani 1 1 d .
P4 P 0.04661(14) 0.71025(12) -0.00591(5) 0.0249(3) Uani 1 1 d .
C1 C 1.1049(5) 0.1798(4) 0.51743(19) 0.0184(10) Uani 1 1 d .
C2 C 1.1399(5) 0.1715(4) 0.57215(19) 0.0226(11) Uani 1 1 d .
H2 H 1.0905 0.2208 0.5963 0.027 Uiso 1 1 calc R
C3 C 1.2461(5) 0.0920(4) 0.5916(2) 0.0231(11) Uani 1 1 d .
H3 H 1.2665 0.0844 0.6293 0.028 Uiso 1 1 calc R
C4 C 1.3230(5) 0.0233(4) 0.5557(2) 0.0275(12) Uani 1 1 d .
H4 H 1.3965 -0.0307 0.5688 0.033 Uiso 1 1 calc R
C5 C 1.2917(5) 0.0341(4) 0.5009(2) 0.0274(12) Uani 1 1 d .
H5 H 1.3443 -0.0123 0.4763 0.033 Uiso 1 1 calc R
C6 C 1.1844(5) 0.1119(4) 0.4818(2) 0.0212(11) Uani 1 1 d .
H6 H 1.1644 0.1194 0.4440 0.025 Uiso 1 1 calc R
C7 C 0.8093(5) 0.2424(4) 0.52630(19) 0.0208(11) Uani 1 1 d .
C8 C 0.8051(5) 0.1748(4) 0.57792(19) 0.0243(11) Uani 1 1 d .
H8 H 0.8863 0.1411 0.5945 0.029 Uiso 1 1 calc R
C9 C 0.6801(5) 0.1571(5) 0.6049(2) 0.0305(13) Uani 1 1 d .
H9 H 0.6764 0.1119 0.6403 0.037 Uiso 1 1 calc R
C10 C 0.5626(5) 0.2044(5) 0.5808(2) 0.0317(13) Uani 1 1 d .
H10 H 0.4785 0.1951 0.6005 0.038 Uiso 1 1 calc R
C11 C 0.5652(5) 0.2661(4) 0.5277(2) 0.0297(12) Uani 1 1 d .
H11 H 0.4839 0.2936 0.5100 0.036 Uiso 1 1 calc R
C12 C 0.6906(5) 0.2865(4) 0.5011(2) 0.0227(11) Uani 1 1 d .
H12 H 0.6941 0.3310 0.4655 0.027 Uiso 1 1 calc R
C13 C 0.9584(5) 0.2768(4) 0.42061(19) 0.0193(10) Uani 1 1 d .
C14 C 0.9091(5) 0.1823(4) 0.4052(2) 0.0210(11) Uani 1 1 d .
H14 H 0.8758 0.1265 0.4330 0.025 Uiso 1 1 calc R
C15 C 0.9073(5) 0.1670(4) 0.35022(19) 0.0249(11) Uani 1 1 d .
H15 H 0.8739 0.1014 0.3402 0.030 Uiso 1 1 calc R
C16 C 0.9559(5) 0.2505(4) 0.3093(2) 0.0236(11) Uani 1 1 d .
H16 H 0.9554 0.2413 0.2713 0.028 Uiso 1 1 calc R
C17 C 1.0044(5) 0.3460(4) 0.32408(19) 0.0216(11) Uani 1 1 d .
H17 H 1.0358 0.4023 0.2960 0.026 Uiso 1 1 calc R
C18 C 1.0076(5) 0.3605(4) 0.37979(19) 0.0179(10) Uani 1 1 d .
C19 C 1.2637(5) 0.4428(4) 0.38350(18) 0.0203(10) Uani 1 1 d .
C20 C 1.3514(5) 0.5144(4) 0.39798(19) 0.0229(11) Uani 1 1 d .
H20 H 1.3162 0.5815 0.4145 0.027 Uiso 1 1 calc R
C21 C 1.4904(5) 0.4884(5) 0.3884(2) 0.0299(12) Uani 1 1 d .
H21 H 1.5497 0.5380 0.3980 0.036 Uiso 1 1 calc R
C22 C 1.5412(6) 0.3900(5) 0.3649(2) 0.0339(13) Uani 1 1 d .
H22 H 1.6358 0.3727 0.3579 0.041 Uiso 1 1 calc R
C23 C 1.4553(5) 0.3161(5) 0.3514(2) 0.0327(13) Uani 1 1 d .
H23 H 1.4912 0.2478 0.3359 0.039 Uiso 1 1 calc R
C24 C 1.3169(5) 0.3424(4) 0.36072(19) 0.0246(11) Uani 1 1 d .
H24 H 1.2581 0.2919 0.3516 0.029 Uiso 1 1 calc R
C25 C 1.0246(5) 0.6021(4) 0.34551(18) 0.0217(11) Uani 1 1 d .
C26 C 0.8896(5) 0.6171(4) 0.33186(19) 0.0246(11) Uani 1 1 d .
H26 H 0.8316 0.5617 0.3472 0.030 Uiso 1 1 calc R
C27 C 0.8412(5) 0.7127(5) 0.2960(2) 0.0299(12) Uani 1 1 d .
H27 H 0.7503 0.7218 0.2860 0.036 Uiso 1 1 calc R
C28 C 0.9245(6) 0.7956(5) 0.2744(2) 0.0333(13) Uani 1 1 d .
H28 H 0.8901 0.8620 0.2504 0.040 Uiso 1 1 calc R
C29 C 1.0567(6) 0.7813(4) 0.2879(2) 0.0305(13) Uani 1 1 d .
H29 H 1.1138 0.8376 0.2727 0.037 Uiso 1 1 calc R
C30 C 1.1077(5) 0.6850(4) 0.32355(19) 0.0230(11) Uani 1 1 d .
H30 H 1.1991 0.6760 0.3329 0.028 Uiso 1 1 calc R
C31 C -0.2109(5) 0.4831(5) 0.1377(2) 0.0281(12) Uani 1 1 d .
C32 C -0.1985(6) 0.4275(5) 0.1909(2) 0.0339(13) Uani 1 1 d .
H32 H -0.1179 0.4272 0.2089 0.041 Uiso 1 1 calc R
C33 C -0.3034(6) 0.3716(5) 0.2183(2) 0.0368(14) Uani 1 1 d .
H33 H -0.2943 0.3338 0.2551 0.044 Uiso 1 1 calc R
C34 C -0.4196(6) 0.3710(5) 0.1924(2) 0.0404(15) Uani 1 1 d .
H34 H -0.4893 0.3297 0.2105 0.048 Uiso 1 1 calc R
C35 C -0.4356(6) 0.4307(5) 0.1397(2) 0.0429(15) Uani 1 1 d .
H35 H -0.5175 0.4328 0.1222 0.051 Uiso 1 1 calc R
C36 C -0.3325(6) 0.4867(5) 0.1127(2) 0.0357(14) Uani 1 1 d .
H36 H -0.3439 0.5283 0.0768 0.043 Uiso 1 1 calc R
C37 C 0.0627(5) 0.5317(5) 0.1444(2) 0.0289(12) Uani 1 1 d .
C38 C 0.1083(6) 0.6279(5) 0.1616(2) 0.0318(13) Uani 1 1 d .
H38 H 0.0670 0.7039 0.1494 0.038 Uiso 1 1 calc R
C39 C 0.2150(6) 0.6114(5) 0.1968(2) 0.0401(15) Uani 1 1 d .
H39 H 0.2498 0.6765 0.2067 0.048 Uiso 1 1 calc R
C40 C 0.2693(6) 0.5016(5) 0.2170(2) 0.0351(14) Uani 1 1 d .
H40 H 0.3389 0.4911 0.2422 0.042 Uiso 1 1 calc R
C41 C 0.2238(5) 0.4057(5) 0.2011(2) 0.0339(14) Uani 1 1 d .
H41 H 0.2612 0.3298 0.2156 0.041 Uiso 1 1 calc R
C42 C 0.1229(5) 0.4212(5) 0.1636(2) 0.0309(13) Uani 1 1 d .
H42 H 0.0951 0.3557 0.1511 0.037 Uiso 1 1 calc R
C43 C -0.1304(5) 0.7031(4) 0.0879(2) 0.0263(12) Uani 1 1 d .
C44 C -0.2240(6) 0.7520(5) 0.1268(2) 0.0326(13) Uani 1 1 d .
H44 H -0.2558 0.7047 0.1586 0.039 Uiso 1 1 calc R
C45 C -0.2695(6) 0.8690(5) 0.1184(2) 0.0385(14) Uani 1 1 d .
H45 H -0.3308 0.9021 0.1452 0.046 Uiso 1 1 calc R
C46 C -0.2273(6) 0.9390(5) 0.0715(2) 0.0347(14) Uani 1 1 d .
H46 H -0.2622 1.0186 0.0653 0.042 Uiso 1 1 calc R
C47 C -0.1343(5) 0.8914(4) 0.0341(2) 0.0306(13) Uani 1 1 d .
H47 H -0.1039 0.9399 0.0024 0.037 Uiso 1 1 calc R
C48 C -0.0830(5) 0.7744(4) 0.0412(2) 0.0260(12) Uani 1 1 d .
C49 C 0.2031(5) 0.7476(5) 0.0164(2) 0.0288(12) Uani 1 1 d .
C50 C 0.2042(6) 0.8318(5) 0.0517(2) 0.0384(14) Uani 1 1 d .
H50 H 0.1217 0.8681 0.0667 0.046 Uiso 1 1 calc R
C51 C 0.3252(7) 0.8618(6) 0.0645(3) 0.0530(18) Uani 1 1 d .
H51 H 0.3259 0.9195 0.0881 0.064 Uiso 1 1 calc R
C52 C 0.4473(7) 0.8073(6) 0.0429(3) 0.0533(18) Uani 1 1 d .
H52 H 0.5304 0.8286 0.0516 0.064 Uiso 1 1 calc R
C53 C 0.4469(6) 0.7230(6) 0.0091(3) 0.0508(18) Uani 1 1 d .
H53 H 0.5295 0.6862 -0.0055 0.061 Uiso 1 1 calc R
C54 C 0.3233(6) 0.6917(5) -0.0036(2) 0.0405(15) Uani 1 1 d .
H54 H 0.3227 0.6320 -0.0261 0.049 Uiso 1 1 calc R
C55 C 0.0252(6) 0.7964(4) -0.0739(2) 0.0282(12) Uani 1 1 d .
C56 C -0.1026(5) 0.8382(4) -0.0925(2) 0.0280(12) Uani 1 1 d .
H56 H -0.1805 0.8251 -0.0690 0.034 Uiso 1 1 calc R
C57 C -0.1167(6) 0.8985(5) -0.1450(2) 0.0373(14) Uani 1 1 d .
H57 H -0.2040 0.9274 -0.1572 0.045 Uiso 1 1 calc R
C58 C -0.0027(6) 0.9168(5) -0.1800(2) 0.0343(14) Uani 1 1 d .
H58 H -0.0121 0.9606 -0.2155 0.041 Uiso 1 1 calc R
C59 C 0.1228(6) 0.8717(5) -0.1630(2) 0.0346(14) Uani 1 1 d .
H59 H 0.1998 0.8812 -0.1877 0.041 Uiso 1 1 calc R
C60 C 0.1386(5) 0.8120(4) -0.1101(2) 0.0289(12) Uani 1 1 d .
H60 H 0.2262 0.7819 -0.0986 0.035 Uiso 1 1 calc R

loop_
_atom_site_aniso_label
_atom_site_aniso_U_11
_atom_site_aniso_U_22
_atom_site_aniso_U_33
_atom_site_aniso_U_23
_atom_site_aniso_U_13
_atom_site_aniso_U_12
Al1 0.0139(11) 0.0168(11) 0.0173(10) -0.0007(8) 0.0010(8) -0.0012(8)
Al2 0.0239(13) 0.0232(12) 0.0224(11) -0.0003(9) -0.0005(9) 0.0005(9)
Al3 0.0295(10) 0.0301(9) 0.0284(9) -0.0035(7) 0.0039(7) 0.0003(7)
Cl1 0.0144(6) 0.0214(6) 0.0232(6) -0.0021(5) -0.0017(5) -0.0014(5)
Cl2 0.0235(7) 0.0304(7) 0.0263(6) -0.0005(5) -0.0015(5) 0.0001(5)
Cl3 0.0320(8) 0.0463(9) 0.0334(7) 0.0007(6) -0.0067(6) 0.0007(7)
Cl4 0.0635(12) 0.0351(9) 0.0563(10) -0.0111(7) 0.0195(9) -0.0113(8)
Cl5 0.0375(9) 0.0451(9) 0.0278(7) 0.0011(6) 0.0001(6) -0.0032(7)
Cl6 0.0326(8) 0.0422(9) 0.0338(7) -0.0053(6) 0.0027(6) 0.0044(6)
P1 0.0146(7) 0.0175(7) 0.0192(6) -0.0012(5) -0.0007(5) -0.0028(5)
P2 0.0151(7) 0.0201(7) 0.0183(6) -0.0026(5) 0.0006(5) -0.0030(5)
P3 0.0268(8) 0.0264(8) 0.0239(7) -0.0033(5) 0.0018(6) -0.0019(6)
P4 0.0239(8) 0.0261(8) 0.0239(7) -0.0021(6) -0.0005(6) -0.0022(6)
C1 0.013(3) 0.016(3) 0.027(3) -0.0024(19) -0.004(2) -0.0026(19)
C2 0.025(3) 0.020(3) 0.022(3) -0.0018(19) -0.002(2) -0.001(2)
C3 0.023(3) 0.019(3) 0.026(3) 0.004(2) -0.006(2) -0.006(2)
C4 0.019(3) 0.014(3) 0.048(3) 0.000(2) -0.006(2) 0.000(2)
C5 0.021(3) 0.024(3) 0.037(3) -0.007(2) 0.008(2) -0.004(2)
C6 0.018(3) 0.023(3) 0.025(3) -0.005(2) 0.000(2) -0.006(2)
C7 0.021(3) 0.016(3) 0.027(3) -0.0076(19) -0.001(2) -0.003(2)
C8 0.026(3) 0.025(3) 0.023(3) -0.006(2) -0.002(2) -0.006(2)
C9 0.033(3) 0.034(3) 0.027(3) -0.012(2) 0.012(2) -0.015(3)
C10 0.020(3) 0.036(3) 0.043(3) -0.018(3) 0.008(2) -0.013(2)
C11 0.021(3) 0.025(3) 0.046(3) -0.016(2) -0.003(2) -0.001(2)
C12 0.016(3) 0.022(3) 0.031(3) -0.008(2) -0.001(2) -0.003(2)
C13 0.014(3) 0.022(3) 0.022(2) -0.0058(19) -0.0036(19) 0.001(2)
C14 0.016(3) 0.020(3) 0.026(3) 0.001(2) 0.000(2) -0.005(2)
C15 0.024(3) 0.029(3) 0.025(3) -0.006(2) -0.004(2) -0.009(2)
C16 0.023(3) 0.027(3) 0.022(2) -0.007(2) -0.007(2) -0.004(2)
C17 0.024(3) 0.020(3) 0.020(2) -0.0017(19) 0.003(2) -0.002(2)
C18 0.014(3) 0.018(3) 0.023(2) -0.0045(19) 0.0028(19) -0.0040(19)
C19 0.019(3) 0.022(3) 0.019(2) -0.0011(19) 0.0021(19) -0.003(2)
C20 0.018(3) 0.028(3) 0.024(3) -0.008(2) 0.004(2) -0.002(2)
C21 0.030(3) 0.031(3) 0.030(3) -0.008(2) -0.006(2) -0.004(2)
C22 0.021(3) 0.053(4) 0.028(3) -0.012(3) 0.006(2) -0.002(3)
C23 0.026(3) 0.032(3) 0.038(3) -0.010(2) 0.006(2) 0.004(2)
C24 0.029(3) 0.021(3) 0.024(3) -0.005(2) -0.001(2) -0.003(2)
C25 0.024(3) 0.025(3) 0.016(2) -0.0038(19) 0.001(2) 0.000(2)
C26 0.024(3) 0.028(3) 0.021(2) -0.002(2) 0.000(2) -0.001(2)
C27 0.025(3) 0.034(3) 0.028(3) 0.000(2) -0.004(2) 0.005(2)
C28 0.039(4) 0.026(3) 0.030(3) 0.003(2) -0.004(3) 0.009(3)
C29 0.038(4) 0.021(3) 0.029(3) 0.004(2) 0.006(2) -0.003(2)
C30 0.024(3) 0.023(3) 0.022(2) -0.002(2) 0.000(2) -0.003(2)
C31 0.028(3) 0.031(3) 0.024(3) -0.004(2) 0.006(2) -0.003(2)
C32 0.029(3) 0.037(3) 0.031(3) 0.008(2) -0.006(2) -0.003(3)
C33 0.033(4) 0.044(4) 0.029(3) 0.008(3) -0.002(3) -0.004(3)
C34 0.039(4) 0.039(4) 0.040(3) -0.001(3) 0.014(3) -0.009(3)
C35 0.034(4) 0.057(4) 0.039(3) -0.005(3) 0.000(3) -0.012(3)
C36 0.031(3) 0.048(4) 0.026(3) 0.002(3) 0.001(2) -0.006(3)
C37 0.031(3) 0.031(3) 0.020(3) 0.003(2) 0.005(2) 0.001(2)
C38 0.037(4) 0.030(3) 0.027(3) -0.005(2) -0.001(2) -0.001(3)
C39 0.049(4) 0.047(4) 0.027(3) -0.010(3) -0.002(3) -0.008(3)
C40 0.025(3) 0.052(4) 0.029(3) -0.007(3) -0.004(2) -0.003(3)
C41 0.028(3) 0.042(4) 0.026(3) 0.003(2) 0.003(2) 0.003(3)
C42 0.026(3) 0.031(3) 0.035(3) -0.005(2) 0.003(2) -0.001(2)
C43 0.026(3) 0.026(3) 0.025(3) 0.000(2) -0.001(2) 0.004(2)
C44 0.037(3) 0.035(3) 0.025(3) -0.008(2) 0.006(2) -0.001(3)
C45 0.047(4) 0.035(4) 0.033(3) -0.010(3) 0.005(3) -0.003(3)
C46 0.038(4) 0.018(3) 0.047(4) -0.009(2) -0.002(3) 0.003(2)
C47 0.035(3) 0.028(3) 0.028(3) -0.004(2) 0.007(2) -0.004(2)
C48 0.024(3) 0.031(3) 0.022(3) -0.002(2) 0.002(2) -0.003(2)
C49 0.016(3) 0.038(3) 0.033(3) -0.003(2) -0.001(2) -0.006(2)
C50 0.046(4) 0.036(4) 0.035(3) -0.003(3) -0.010(3) -0.007(3)
C51 0.050(5) 0.058(5) 0.058(4) -0.019(3) -0.015(4) -0.012(4)
C52 0.031(4) 0.066(5) 0.067(5) -0.010(4) -0.020(3) -0.009(3)
C53 0.024(4) 0.053(4) 0.075(5) -0.009(4) -0.015(3) 0.004(3)
C54 0.030(4) 0.040(4) 0.052(4) -0.011(3) -0.005(3) 0.000(3)
C55 0.036(3) 0.023(3) 0.026(3) 0.001(2) -0.002(2) -0.006(2)
C56 0.023(3) 0.030(3) 0.031(3) -0.003(2) -0.002(2) -0.004(2)
C57 0.040(4) 0.044(4) 0.027(3) 0.001(3) -0.012(3) -0.003(3)
C58 0.050(4) 0.031(3) 0.022(3) -0.001(2) 0.000(3) -0.007(3)
C59 0.040(4) 0.041(4) 0.022(3) -0.007(2) 0.008(2) -0.008(3)
C60 0.025(3) 0.025(3) 0.033(3) 0.001(2) -0.005(2) 0.002(2)

loop_
_atom_type_symbol
_atom_type_description
_atom_type_scat_dispersion_real
_atom_type_scat_dispersion_imag
_atom_type_scat_source
C C 0.0033 0.0016 'International Tables Vol C Tables 4.2.6.8 and 6.1.1.4'
H H 0.0000 0.0000 'International Tables Vol C Tables 4.2.6.8 and 6.1.1.4'
Al Al 0.0645 0.0514 'International Tables Vol C Tables 4.2.6.8 and 6.1.1.4'
P P 0.1023 0.0942 'International Tables Vol C Tables 4.2.6.8 and 6.1.1.4'
Cl Cl 0.1484 0.1585 'International Tables Vol C Tables 4.2.6.8 and 6.1.1.4'

loop_
_geom_angle_atom_site_label_1
_geom_angle_atom_site_label_2
_geom_angle_atom_site_label_3
_geom_angle
_geom_angle_site_symmetry_1
_geom_angle_site_symmetry_3
Cl1 Al1 Cl1 180.00(5) . 2_766
Cl1 Al1 P1 87.80(5) . .
Cl1 Al1 P1 92.20(5) 2_766 .
Cl1 Al1 P1 92.20(5) . 2_766
Cl1 Al1 P1 87.80(5) 2_766 2_766
P1 Al1 P1 180.00(5) . 2_766
Cl1 Al1 P2 87.13(5) . .
Cl1 Al1 P2 92.87(5) 2_766 .
P1 Al1 P2 78.69(4) . .
P1 Al1 P2 101.31(4) 2_766 .
Cl1 Al1 P2 92.87(5) . 2_766
Cl1 Al1 P2 87.13(5) 2_766 2_766
P1 Al1 P2 101.31(4) . 2_766
P1 Al1 P2 78.69(4) 2_766 2_766
P2 Al1 P2 180.000(1) . 2_766
Cl2 Al2 Cl2 180.00(6) . 2_565
Cl2 Al2 P3 91.25(5) . 2_565
Cl2 Al2 P3 88.75(5) 2_565 2_565
Cl2 Al2 P3 88.75(5) . .
Cl2 Al2 P3 91.25(5) 2_565 .
P3 Al2 P3 180.0 2_565 .
Cl2 Al2 P4 94.66(5) . 2_565
Cl2 Al2 P4 85.34(5) 2_565 2_565
P3 Al2 P4 77.46(4) 2_565 2_565
P3 Al2 P4 102.54(4) . 2_565
Cl2 Al2 P4 85.34(5) . .
Cl2 Al2 P4 94.66(5) 2_565 .
P3 Al2 P4 102.54(4) 2_565 .
P3 Al2 P4 77.46(4) . .
P4 Al2 P4 180.0 2_565 .
Cl4 Al3 Cl6 109.42(9) . .
Cl4 Al3 Cl3 109.70(10) . .
Cl6 Al3 Cl3 108.49(9) . .
Cl4 Al3 Cl5 110.61(10) . .
Cl6 Al3 Cl5 110.25(9) . .
Cl3 Al3 Cl5 108.33(9) . .
C1 P1 C13 104.8(2) . .
C1 P1 C7 107.5(2) . .
C13 P1 C7 103.6(2) . .
C1 P1 Al1 116.34(15) . .
C13 P1 Al1 107.20(16) . .
C7 P1 Al1 116.01(16) . .
C18 P2 C19 103.9(2) . .
C18 P2 C25 103.2(2) . .
C19 P2 C25 107.2(2) . .
C18 P2 Al1 106.21(15) . .
C19 P2 Al1 117.56(15) . .
C25 P2 Al1 117.03(15) . .
C37 P3 C43 104.8(2) . .
C37 P3 C31 105.6(2) . .
C43 P3 C31 104.4(2) . .
C37 P3 Al2 115.41(17) . .
C43 P3 Al2 104.35(16) . .
C31 P3 Al2 120.68(18) . .
C48 P4 C49 103.6(2) . .
C48 P4 C55 106.2(2) . .
C49 P4 C55 104.4(2) . .
C48 P4 Al2 104.19(17) . .
C49 P4 Al2 121.92(18) . .
C55 P4 Al2 114.98(17) . .
C6 C1 C2 118.6(4) . .
C6 C1 P1 122.8(4) . .
C2 C1 P1 118.2(4) . .
C3 C2 C1 120.6(5) . .
C3 C2 H2 119.7 . .
C1 C2 H2 119.7 . .
C2 C3 C4 120.0(5) . .
C2 C3 H3 120.0 . .
C4 C3 H3 120.0 . .
C5 C4 C3 119.6(5) . .
C5 C4 H4 120.2 . .
C3 C4 H4 120.2 . .
C6 C5 C4 120.3(5) . .
C6 C5 H5 119.9 . .
C4 C5 H5 119.9 . .
C5 C6 C1 120.8(5) . .
C5 C6 H6 119.6 . .
C1 C6 H6 119.6 . .
C12 C7 C8 120.1(5) . .
C12 C7 P1 118.2(4) . .
C8 C7 P1 121.3(4) . .
C9 C8 C7 119.2(5) . .
C9 C8 H8 120.4 . .
C7 C8 H8 120.4 . .
C10 C9 C8 120.6(5) . .
C10 C9 H9 119.7 . .
C8 C9 H9 119.7 . .
C9 C10 C11 120.9(5) . .
C9 C10 H10 119.6 . .
C11 C10 H10 119.6 . .
C10 C11 C12 118.6(5) . .
C10 C11 H11 120.7 . .
C12 C11 H11 120.7 . .
C7 C12 C11 120.5(5) . .
C7 C12 H12 119.8 . .
C11 C12 H12 119.8 . .
C14 C13 C18 119.9(4) . .
C14 C13 P1 120.3(4) . .
C18 C13 P1 119.7(4) . .
C15 C14 C13 121.6(4) . .
C15 C14 H14 119.2 . .
C13 C14 H14 119.2 . .
C14 C15 C16 118.7(4) . .
C14 C15 H15 120.6 . .
C16 C15 H15 120.6 . .
C17 C16 C15 120.4(4) . .
C17 C16 H16 119.8 . .
C15 C16 H16 119.8 . .
C16 C17 C18 120.8(4) . .
C16 C17 H17 119.6 . .
C18 C17 H17 119.6 . .
C17 C18 C13 118.6(4) . .
C17 C18 P2 120.0(3) . .
C13 C18 P2 121.3(3) . .
C24 C19 C20 119.1(5) . .
C24 C19 P2 122.7(4) . .
C20 C19 P2 118.1(4) . .
C21 C20 C19 120.6(5) . .
C21 C20 H20 119.7 . .
C19 C20 H20 119.7 . .
C22 C21 C20 119.5(5) . .
C22 C21 H21 120.2 . .
C20 C21 H21 120.2 . .
C21 C22 C23 120.7(5) . .
C21 C22 H22 119.7 . .
C23 C22 H22 119.7 . .
C24 C23 C22 119.7(5) . .
C24 C23 H23 120.2 . .
C22 C23 H23 120.2 . .
C23 C24 C19 120.4(5) . .
C23 C24 H24 119.8 . .
C19 C24 H24 119.8 . .
C30 C25 C26 119.5(4) . .
C30 C25 P2 121.4(4) . .
C26 C25 P2 118.8(4) . .
C27 C26 C25 119.8(5) . .
C27 C26 H26 120.1 . .
C25 C26 H26 120.1 . .
C26 C27 C28 120.5(5) . .
C26 C27 H27 119.8 . .
C28 C27 H27 119.8 . .
C29 C28 C27 119.8(5) . .
C29 C28 H28 120.1 . .
C27 C28 H28 120.1 . .
C28 C29 C30 120.6(5) . .
C28 C29 H29 119.7 . .
C30 C29 H29 119.7 . .
C29 C30 C25 119.9(5) . .
C29 C30 H30 120.1 . .
C25 C30 H30 120.1 . .
C32 C31 C36 118.9(5) . .
C32 C31 P3 122.3(4) . .
C36 C31 P3 118.7(4) . .
C31 C32 C33 120.4(5) . .
C31 C32 H32 119.8 . .
C33 C32 H32 119.8 . .
C34 C33 C32 120.1(5) . .
C34 C33 H33 120.0 . .
C32 C33 H33 120.0 . .
C33 C34 C35 120.1(5) . .
C33 C34 H34 120.0 . .
C35 C34 H34 120.0 . .
C36 C35 C34 119.8(6) . .
C36 C35 H35 120.1 . .
C34 C35 H35 120.1 . .
C35 C36 C31 120.6(5) . .
C35 C36 H36 119.7 . .
C31 C36 H36 119.7 . .
C42 C37 C38 119.1(5) . .
C42 C37 P3 119.2(4) . .
C38 C37 P3 121.6(4) . .
C37 C38 C39 119.7(5) . .
C37 C38 H38 120.1 . .
C39 C38 H38 120.1 . .
C40 C39 C38 120.2(6) . .
C40 C39 H39 119.9 . .
C38 C39 H39 119.9 . .
C39 C40 C41 120.6(5) . .
C39 C40 H40 119.7 . .
C41 C40 H40 119.7 . .
C40 C41 C42 119.6(5) . .
C40 C41 H41 120.2 . .
C42 C41 H41 120.2 . .
C37 C42 C41 120.6(5) . .
C37 C42 H42 119.7 . .
C41 C42 H42 119.7 . .
C44 C43 C48 119.6(5) . .
C44 C43 P3 120.2(4) . .
C48 C43 P3 120.2(4) . .
C45 C44 C43 119.7(5) . .
C45 C44 H44 120.2 . .
C43 C44 H44 120.2 . .
C44 C45 C46 121.1(5) . .
C44 C45 H45 119.5 . .
C46 C45 H45 119.5 . .
C47 C46 C45 119.1(5) . .
C47 C46 H46 120.5 . .
C45 C46 H46 120.5 . .
C46 C47 C48 122.1(5) . .
C46 C47 H47 119.0 . .
C48 C47 H47 119.0 . .
C47 C48 C43 118.4(5) . .
C47 C48 P4 123.1(4) . .
C43 C48 P4 118.5(4) . .
C54 C49 C50 119.9(5) . .
C54 C49 P4 117.8(4) . .
C50 C49 P4 122.2(4) . .
C51 C50 C49 119.9(6) . .
C51 C50 H50 120.1 . .
C49 C50 H50 120.1 . .
C50 C51 C52 120.2(6) . .
C50 C51 H51 119.9 . .
C52 C51 H51 119.9 . .
C53 C52 C51 120.2(6) . .
C53 C52 H52 119.9 . .
C51 C52 H52 119.9 . .
C52 C53 C54 119.7(6) . .
C52 C53 H53 120.2 . .
C54 C53 H53 120.2 . .
C49 C54 C53 120.1(6) . .
C49 C54 H54 119.9 . .
C53 C54 H54 119.9 . .
C56 C55 C60 118.8(5) . .
C56 C55 P4 121.5(4) . .
C60 C55 P4 119.4(4) . .
C57 C56 C55 120.6(5) . .
C57 C56 H56 119.7 . .
C55 C56 H56 119.7 . .
C56 C57 C58 119.9(5) . .
C56 C57 H57 120.0 . .
C58 C57 H57 120.0 . .
C59 C58 C57 120.0(5) . .
C59 C58 H58 120.0 . .
C57 C58 H58 120.0 . .
C58 C59 C60 120.7(5) . .
C58 C59 H59 119.7 . .
C60 C59 H59 119.7 . .
C59 C60 C55 119.9(5) . .
C59 C60 H60 120.0 . .
C55 C60 H60 120.0 . .

loop_
_geom_bond_atom_site_label_1
_geom_bond_atom_site_label_2
_geom_bond_distance
_geom_bond_site_symmetry_2
Al1 Cl1 2.2222(13) .
Al1 Cl1 2.2222(13) 2_766
Al1 P1 2.5574(15) .
Al1 P1 2.5574(15) 2_766
Al1 P2 2.5843(15) .
Al1 P2 2.5843(15) 2_766
Al2 Cl2 2.2302(14) .
Al2 Cl2 2.2302(14) 2_565
Al2 P3 2.5549(15) 2_565
Al2 P3 2.5549(16) .
Al2 P4 2.5584(16) 2_565
Al2 P4 2.5584(16) .
Al3 Cl4 2.132(2) .
Al3 Cl6 2.137(2) .
Al3 Cl3 2.141(2) .
Al3 Cl5 2.142(2) .
P1 C1 1.823(5) .
P1 C13 1.832(5) .
P1 C7 1.841(5) .
P2 C18 1.818(5) .
P2 C19 1.833(5) .
P2 C25 1.844(5) .
P3 C37 1.809(6) .
P3 C43 1.826(5) .
P3 C31 1.829(5) .
P4 C48 1.824(5) .
P4 C49 1.827(5) .
P4 C55 1.831(5) .
C1 C6 1.393(6) .
C1 C2 1.396(6) .
C2 C3 1.384(6) .
C2 H2 0.9500 .
C3 C4 1.393(7) .
C3 H3 0.9500 .
C4 C5 1.384(7) .
C4 H4 0.9500 .
C5 C6 1.380(7) .
C5 H5 0.9500 .
C6 H6 0.9500 .
C7 C12 1.387(6) .
C7 C8 1.394(6) .
C8 C9 1.397(7) .
C8 H8 0.9500 .
C9 C10 1.372(7) .
C9 H9 0.9500 .
C10 C11 1.394(7) .
C10 H10 0.9500 .
C11 C12 1.404(6) .
C11 H11 0.9500 .
C12 H12 0.9500 .
C13 C14 1.384(6) .
C13 C18 1.409(6) .
C14 C15 1.381(6) .
C14 H14 0.9500 .
C15 C16 1.405(6) .
C15 H15 0.9500 .
C16 C17 1.383(6) .
C16 H16 0.9500 .
C17 C18 1.399(6) .
C17 H17 0.9500 .
C19 C24 1.398(7) .
C19 C20 1.392(7) .
C20 C21 1.394(7) .
C20 H20 0.9500 .
C21 C22 1.381(7) .
C21 H21 0.9500 .
C22 C23 1.390(8) .
C22 H22 0.9500 .
C23 C24 1.388(7) .
C23 H23 0.9500 .
C24 H24 0.9500 .
C25 C30 1.390(6) .
C25 C26 1.402(7) .
C26 C27 1.381(6) .
C26 H26 0.9500 .
C27 C28 1.390(7) .
C27 H27 0.9500 .
C28 C29 1.373(7) .
C28 H28 0.9500 .
C29 C30 1.392(6) .
C29 H29 0.9500 .
C30 H30 0.9500 .
C31 C32 1.377(7) .
C31 C36 1.398(7) .
C32 C33 1.392(7) .
C32 H32 0.9500 .
C33 C34 1.371(8) .
C33 H33 0.9500 .
C34 C35 1.387(8) .
C34 H34 0.9500 .
C35 C36 1.376(7) .
C35 H35 0.9500 .
C36 H36 0.9500 .
C37 C42 1.390(7) .
C37 C38 1.401(7) .
C38 C39 1.401(7) .
C38 H38 0.9500 .
C39 C40 1.371(8) .
C39 H39 0.9500 .
C40 C41 1.385(8) .
C40 H40 0.9500 .
C41 C42 1.394(7) .
C41 H41 0.9500 .
C42 H42 0.9500 .
C43 C44 1.408(7) .
C43 C48 1.409(6) .
C44 C45 1.381(7) .
C44 H44 0.9500 .
C45 C46 1.387(7) .
C45 H45 0.9500 .
C46 C47 1.373(7) .
C46 H46 0.9500 .
C47 C48 1.394(7) .
C47 H47 0.9500 .
C49 C54 1.382(7) .
C49 C50 1.403(7) .
C50 C51 1.378(8) .
C50 H50 0.9500 .
C51 C52 1.404(9) .
C51 H51 0.9500 .
C52 C53 1.376(9) .
C52 H52 0.9500 .
C53 C54 1.408(8) .
C53 H53 0.9500 .
C54 H54 0.9500 .
C55 C56 1.396(7) .
C55 C60 1.401(7) .
C56 C57 1.382(7) .
C56 H56 0.9500 .
C57 C58 1.395(7) .
C57 H57 0.9500 .
C58 C59 1.369(8) .
C58 H58 0.9500 .
C59 C60 1.392(7) .
C59 H59 0.9500 .
C60 H60 0.9500 .

loop_
_geom_torsion_atom_site_label_1
_geom_torsion_atom_site_label_2
_geom_torsion_atom_site_label_3
_geom_torsion_atom_site_label_4
_geom_torsion
C13 P1 C1 C6 4.4(4)
C7 P1 C1 C6 114.2(4)
Al1 P1 C1 C6 -113.8(4)
C13 P1 C1 C2 177.7(4)
C7 P1 C1 C2 -72.5(4)
Al1 P1 C1 C2 59.5(4)
C6 C1 C2 C3 -4.2(7)
P1 C1 C2 C3 -177.8(4)
C1 C2 C3 C4 3.0(7)
C2 C3 C4 C5 -0.7(7)
C3 C4 C5 C6 -0.4(7)
C4 C5 C6 C1 -0.8(7)
C2 C1 C6 C5 3.0(7)
P1 C1 C6 C5 176.4(4)
C1 P1 C7 C12 -157.3(4)
C13 P1 C7 C12 -46.6(4)
Al1 P1 C7 C12 70.5(4)
C1 P1 C7 C8 30.1(5)
C13 P1 C7 C8 140.7(4)
Al1 P1 C7 C8 -102.1(4)
C12 C7 C8 C9 -3.2(7)
P1 C7 C8 C9 169.3(4)
C7 C8 C9 C10 0.8(7)
C8 C9 C10 C11 3.3(8)
C9 C10 C11 C12 -4.9(8)
C8 C7 C12 C11 1.6(7)
P1 C7 C12 C11 -171.2(4)
C10 C11 C12 C7 2.4(7)
C1 P1 C13 C14 71.5(4)
C7 P1 C13 C14 -41.1(4)
Al1 P1 C13 C14 -164.3(4)
C1 P1 C13 C18 -105.3(4)
C7 P1 C13 C18 142.1(4)
Al1 P1 C13 C18 18.9(4)
C18 C13 C14 C15 0.3(7)
P1 C13 C14 C15 -176.5(4)
C13 C14 C15 C16 -0.5(7)
C14 C15 C16 C17 0.0(7)
C15 C16 C17 C18 0.8(7)
C16 C17 C18 C13 -1.0(7)
C16 C17 C18 P2 175.8(4)
C14 C13 C18 C17 0.5(7)
P1 C13 C18 C17 177.3(4)
C14 C13 C18 P2 -176.3(4)
P1 C13 C18 P2 0.6(6)
C19 P2 C18 C17 -71.5(4)
C25 P2 C18 C17 40.2(4)
Al1 P2 C18 C17 163.9(3)
C19 P2 C18 C13 105.2(4)
C25 P2 C18 C13 -143.1(4)
Al1 P2 C18 C13 -19.4(4)
C18 P2 C19 C24 2.4(5)
C25 P2 C19 C24 -106.4(4)
Al1 P2 C19 C24 119.3(4)
C18 P2 C19 C20 -174.6(4)
C25 P2 C19 C20 76.6(4)
Al1 P2 C19 C20 -57.6(4)
C24 C19 C20 C21 1.9(7)
P2 C19 C20 C21 179.0(4)
C19 C20 C21 C22 -0.7(8)
C20 C21 C22 C23 -0.9(8)
C21 C22 C23 C24 1.2(8)
C22 C23 C24 C19 0.1(8)
C20 C19 C24 C23 -1.6(7)
P2 C19 C24 C23 -178.5(4)
C18 P2 C25 C30 -142.9(4)
C19 P2 C25 C30 -33.6(4)
Al1 P2 C25 C30 101.0(4)
C18 P2 C25 C26 44.1(4)
C19 P2 C25 C26 153.4(4)
Al1 P2 C25 C26 -72.1(4)
C30 C25 C26 C27 1.2(7)
P2 C25 C26 C27 174.4(4)
C25 C26 C27 C28 -1.6(8)
C26 C27 C28 C29 1.4(8)
C27 C28 C29 C30 -0.8(8)
C28 C29 C30 C25 0.4(8)
C26 C25 C30 C29 -0.6(7)
P2 C25 C30 C29 -173.6(4)
C37 P3 C31 C32 -4.7(5)
C43 P3 C31 C32 -114.8(5)
Al2 P3 C31 C32 128.4(4)
C37 P3 C31 C36 177.5(4)
C43 P3 C31 C36 67.4(5)
Al2 P3 C31 C36 -49.4(5)
C36 C31 C32 C33 2.7(9)
P3 C31 C32 C33 -175.1(4)
C31 C32 C33 C34 0.4(9)
C32 C33 C34 C35 -3.0(9)
C33 C34 C35 C36 2.4(10)
C34 C35 C36 C31 0.7(9)
C32 C31 C36 C35 -3.3(9)
P3 C31 C36 C35 174.6(5)
C43 P3 C37 C42 175.3(4)
C31 P3 C37 C42 65.4(4)
Al2 P3 C37 C42 -70.5(4)
C43 P3 C37 C38 -5.1(5)
C31 P3 C37 C38 -115.0(4)
Al2 P3 C37 C38 109.1(4)
C42 C37 C38 C39 1.2(7)
P3 C37 C38 C39 -178.4(4)
C37 C38 C39 C40 -3.8(8)
C38 C39 C40 C41 2.9(8)
C39 C40 C41 C42 0.8(8)
C38 C37 C42 C41 2.4(7)
P3 C37 C42 C41 -177.9(4)
C40 C41 C42 C37 -3.4(8)
C37 P3 C43 C44 -83.3(5)
C31 P3 C43 C44 27.5(5)
Al2 P3 C43 C44 155.0(4)
C37 P3 C43 C48 97.3(5)
C31 P3 C43 C48 -152.0(4)
Al2 P3 C43 C48 -24.4(5)
C48 C43 C44 C45 0.7(8)
P3 C43 C44 C45 -178.8(4)
C43 C44 C45 C46 1.8(9)
C44 C45 C46 C47 -2.8(9)
C45 C46 C47 C48 1.4(9)
C46 C47 C48 C43 1.0(8)
C46 C47 C48 P4 -176.9(4)
C44 C43 C48 C47 -2.0(8)
P3 C43 C48 C47 177.4(4)
C44 C43 C48 P4 175.9(4)
P3 C43 C48 P4 -4.6(6)
C49 P4 C48 C47 80.5(5)
C55 P4 C48 C47 -29.2(5)
Al2 P4 C48 C47 -151.0(4)
C49 P4 C48 C43 -97.3(5)
C55 P4 C48 C43 153.0(4)
Al2 P4 C48 C43 31.2(4)
C48 P4 C49 C54 167.1(4)
C55 P4 C49 C54 -81.9(5)
Al2 P4 C49 C54 50.5(5)
C48 P4 C49 C50 -14.4(5)
C55 P4 C49 C50 96.6(5)
Al2 P4 C49 C50 -131.0(4)
C54 C49 C50 C51 2.5(8)
P4 C49 C50 C51 -176.0(4)
C49 C50 C51 C52 -0.8(9)
C50 C51 C52 C53 -0.5(10)
C51 C52 C53 C54 0.0(10)
C50 C49 C54 C53 -3.1(8)
P4 C49 C54 C53 175.5(5)
C52 C53 C54 C49 1.8(9)
C48 P4 C55 C56 -38.7(5)
C49 P4 C55 C56 -147.8(4)
Al2 P4 C55 C56 75.9(5)
C48 P4 C55 C60 147.2(4)
C49 P4 C55 C60 38.1(5)
Al2 P4 C55 C60 -98.2(4)
C60 C55 C56 C57 -2.8(8)
P4 C55 C56 C57 -177.0(4)
C55 C56 C57 C58 0.7(8)
C56 C57 C58 C59 2.3(8)
C57 C58 C59 C60 -3.0(9)
C58 C59 C60 C55 0.8(8)
C56 C55 C60 C59 2.1(8)
P4 C55 C60 C59 176.4(4)
